data_7025199
loop_
_publ_author_name
'Blank, Frederik'
'Scherer, Harald'
'Ruiz, Jos\'e'
'Rodr\'iguez, Venancio'
'Janiak, Christoph'

_publ_section_title
;
 Palladium(II) complexes with pentafluorophenyl ligands: structures, C6F5
 fluxionality by 2D-NMR studies and pre-catalysts for the vinyl addition
 polymerization of norbornene.
;
_journal_issue 15
_journal_name_full 'Dalton transactions (Cambridge, England : 2003)'
_journal_page_first 3609
_journal_page_last 3619
_journal_paper_doi 10.1039/b925674a
_journal_volume 39
_journal_year 2010
_chemical_formula_moiety 'C12 H16 Cl F5 N2 Pd'
_chemical_formula_sum 'C12 H16 Cl F5 N2 Pd'
_chemical_formula_weight 425.12
_chemical_name_systematic
;
(N,N,N',N'-tetramethylenediamine)-chloro-pentafluorophenyl-palladium(II)
;
_space_group_IT_number 41
_symmetry_cell_setting orthorhombic
_symmetry_space_group_name_Hall 'A 2 -2ab'
_symmetry_space_group_name_H-M 'A b a 2'
_atom_sites_solution_hydrogens geom
_atom_sites_solution_primary direct
_atom_sites_solution_secondary difmap
_audit_creation_method SHELXL-97
_cell_angle_alpha 90.00
_cell_angle_beta 90.00
_cell_angle_gamma 90.00
_cell_formula_units_Z 8
_cell_length_a 12.5450(7)
_cell_length_b 19.9097(8)
_cell_length_c 11.9976(8)
_cell_measurement_reflns_used 9740
_cell_measurement_temperature 100(2)
_cell_measurement_theta_max 25.9
_cell_measurement_theta_min 2.56
_cell_volume 2996.6(3)
_computing_cell_refinement 'SAINT (Bruker, 2006)'
_computing_data_collection 'SMART (Bruker 1997)'
_computing_data_reduction SAINT
_computing_molecular_graphics 'DIAMOND (Crystal Impact, 2009)'
_computing_structure_refinement 'SHELXL97 (Sheldrick, 2008)'
_computing_structure_solution 'SHELXS97 (Sheldrick, 2008)'
_diffrn_ambient_temperature 100(2)
_diffrn_measured_fraction_theta_full 0.999
_diffrn_measured_fraction_theta_max 0.950
_diffrn_measurement_device_type 'Bruker Smart CCD area diffractometer'
_diffrn_measurement_method '\w scans'
_diffrn_radiation_monochromator graphite
_diffrn_radiation_source 'fine-focus sealed tube'
_diffrn_radiation_type MoK\a
_diffrn_radiation_wavelength 0.71073
_diffrn_reflns_av_R_equivalents 0.0558
_diffrn_reflns_av_sigmaI/netI 0.0334
_diffrn_reflns_limit_h_max 16
_diffrn_reflns_limit_h_min -16
_diffrn_reflns_limit_k_max 26
_diffrn_reflns_limit_k_min -25
_diffrn_reflns_limit_l_max 15
_diffrn_reflns_limit_l_min -15
_diffrn_reflns_number 16309
_diffrn_reflns_theta_full 25.00
_diffrn_reflns_theta_max 28.10
_diffrn_reflns_theta_min 2.05
_exptl_absorpt_coefficient_mu 1.464
_exptl_absorpt_correction_T_max 0.9574
_exptl_absorpt_correction_T_min 0.6933
_exptl_absorpt_correction_type multi-scan
_exptl_absorpt_process_details '(<i>SADABS</i>; Sheldrick, 1996)'
_exptl_crystal_colour pale-yellow
_exptl_crystal_density_diffrn 1.885
_exptl_crystal_density_method 'not measured'
_exptl_crystal_description plate
_exptl_crystal_F_000 1680
_exptl_crystal_size_max 0.27
_exptl_crystal_size_mid 0.17
_exptl_crystal_size_min 0.03
_refine_diff_density_max 2.279
_refine_diff_density_min -0.439
_refine_diff_density_rms 0.113
_refine_ls_abs_structure_details 'Flack H D (1983), Acta Cryst. A39, 876-881'
_refine_ls_abs_structure_Flack 0.45(3)
_refine_ls_extinction_method none
_refine_ls_goodness_of_fit_ref 1.081
_refine_ls_hydrogen_treatment constr
_refine_ls_matrix_type full
_refine_ls_number_parameters 209
_refine_ls_number_reflns 3408
_refine_ls_number_restraints 1
_refine_ls_restrained_S_all 1.080
_refine_ls_R_factor_all 0.0344
_refine_ls_R_factor_gt 0.0326
_refine_ls_shift/su_max 0.002
_refine_ls_shift/su_mean 0.000
_refine_ls_structure_factor_coef Fsqd
_refine_ls_weighting_details 'calc w=1/[\s^2^(Fo^2^)+(0.0493P)^2^+0.0000P] where P=(Fo^2^+2Fc^2^)/3'
_refine_ls_weighting_scheme calc
_refine_ls_wR_factor_gt 0.0753
_refine_ls_wR_factor_ref 0.0763
_reflns_number_gt 3266
_reflns_number_total 3408
_reflns_threshold_expression >2sigma(I)
_cod_data_source_file b925674a.txt
_cod_data_source_block pd3
_cod_depositor_comments
;
The following automatic conversions were performed:

'_symmetry_cell_setting' value 'Orthorhombic' changed to
'orthorhombic' according to
/home/saulius/struct/CIF-dictionaries/cif_core.dic dictionary named
'cif_core.dic' version 2.4.2 from 2011-04-26.

Automatic conversion script
Id: cif_fix_values 1891 2012-01-12 08:04:46Z andrius 
;
_cod_original_sg_symbol_Hall 'A 2 -2ac'
_cod_database_code 7025199

loop_
_symmetry_equiv_pos_as_xyz
'x, y, z'
'-x, -y, z'
'-x+1/2, y, z+1/2'
'x+1/2, -y, z+1/2'
'x, y+1/2, z+1/2'
'-x, -y+1/2, z+1/2'
'-x+1/2, y+1/2, z+1'
'x+1/2, -y+1/2, z+1'

loop_
_atom_site_label
_atom_site_type_symbol
_atom_site_fract_x
_atom_site_fract_y
_atom_site_fract_z
_atom_site_U_iso_or_equiv
_atom_site_adp_type
_atom_site_occupancy
_atom_site_symmetry_multiplicity
_atom_site_calc_flag
_atom_site_refinement_flags
_atom_site_disorder_assembly
_atom_site_disorder_group
Pd Pd 0.875946(17) 0.810155(11) 0.68079(4) 0.01747(8) Uani 1 1 d . A .
Cl Cl 0.75636(7) 0.75754(4) 0.56434(9) 0.02434(18) Uani 1 1 d . . .
C1 C 0.8247(3) 0.89787(19) 0.6207(4) 0.0247(8) Uani 1 1 d . . .
C2 C 0.8687(3) 0.9285(2) 0.5285(4) 0.0307(9) Uani 1 1 d . . .
C3 C 0.8316(4) 0.9872(2) 0.4819(4) 0.0344(10) Uani 1 1 d . . .
C4 C 0.7428(4) 1.0173(2) 0.5288(4) 0.0407(12) Uani 1 1 d . . .
C5 C 0.6950(4) 0.9885(2) 0.6214(4) 0.0380(11) Uani 1 1 d . . .
C6 C 0.7360(3) 0.93031(19) 0.6648(4) 0.0285(9) Uani 1 1 d . . .
F1 F 0.9558(2) 0.90079(14) 0.4793(2) 0.0390(7) Uani 1 1 d . . .
F2 F 0.8756(3) 1.01545(15) 0.3928(3) 0.0522(8) Uani 1 1 d . . .
F3 F 0.7035(3) 1.07444(14) 0.4844(3) 0.0564(9) Uani 1 1 d . . .
F4 F 0.6075(2) 1.01783(16) 0.6641(3) 0.0589(10) Uani 1 1 d . . .
F5 F 0.68810(19) 0.90446(13) 0.7568(2) 0.0365(6) Uani 1 1 d . . .
N1 N 0.9329(3) 0.71828(17) 0.7478(3) 0.0282(7) Uani 1 1 d . . .
C7 C 0.9811(4) 0.6754(2) 0.6626(5) 0.0392(12) Uani 1 1 d . A .
H7A H 1.0036 0.6329 0.6965 0.059 Uiso 1 1 calc R . .
H7B H 1.0432 0.6981 0.6305 0.059 Uiso 1 1 calc R . .
H7C H 0.9288 0.6664 0.6038 0.059 Uiso 1 1 calc R . .
C8 C 0.8475(5) 0.6793(2) 0.8017(5) 0.0462(13) Uani 1 1 d . A .
H8A H 0.7940 0.6667 0.7459 0.069 Uiso 1 1 calc R . .
H8B H 0.8139 0.7066 0.8599 0.069 Uiso 1 1 calc R . .
H8C H 0.8777 0.6386 0.8351 0.069 Uiso 1 1 calc R . .
C9A C 1.0367(7) 0.7384(4) 0.8059(9) 0.0296(17) Uani 0.50 1 d P A 1
H9A H 1.0590 0.7023 0.8577 0.036 Uiso 0.50 1 calc PR A 1
H9B H 1.0937 0.7446 0.7498 0.036 Uiso 0.50 1 calc PR A 1
C10A C 1.0213(9) 0.7997(5) 0.8666(9) 0.030(2) Uani 0.50 1 d P A 1
H10A H 1.0889 0.8130 0.9031 0.036 Uiso 0.50 1 calc PR A 1
H10B H 0.9670 0.7929 0.9253 0.036 Uiso 0.50 1 calc PR A 1
C9B C 0.9892(6) 0.7386(4) 0.8556(7) 0.0200(14) Uani 0.50 1 d P A 2
H9C H 1.0316 0.7009 0.8860 0.024 Uiso 0.50 1 calc PR A 2
H9D H 0.9371 0.7533 0.9127 0.024 Uiso 0.50 1 calc PR A 2
C10B C 1.0613(7) 0.7967(4) 0.8200(8) 0.0196(16) Uani 0.50 1 d P A 2
H10C H 1.1058 0.7835 0.7556 0.024 Uiso 0.50 1 calc PR A 2
H10D H 1.1086 0.8102 0.8821 0.024 Uiso 0.50 1 calc PR A 2
N2 N 0.9850(3) 0.85547(15) 0.7876(3) 0.0269(7) Uani 1 1 d . . .
C11 C 0.9328(4) 0.8966(3) 0.8719(4) 0.0456(14) Uani 1 1 d . A .
H11A H 0.9864 0.9148 0.9231 0.068 Uiso 1 1 calc R . .
H11B H 0.8819 0.8691 0.9138 0.068 Uiso 1 1 calc R . .
H11C H 0.8949 0.9337 0.8356 0.068 Uiso 1 1 calc R . .
C12 C 1.0651(4) 0.8971(3) 0.7274(4) 0.0426(12) Uani 1 1 d . A .
H12A H 1.0295 0.9359 0.6934 0.064 Uiso 1 1 calc R . .
H12B H 1.0990 0.8701 0.6691 0.064 Uiso 1 1 calc R . .
H12C H 1.1193 0.9128 0.7801 0.064 Uiso 1 1 calc R . .

loop_
_atom_site_aniso_label
_atom_site_aniso_U_11
_atom_site_aniso_U_22
_atom_site_aniso_U_33
_atom_site_aniso_U_23
_atom_site_aniso_U_13
_atom_site_aniso_U_12
Pd 0.01650(12) 0.02052(13) 0.01540(12) -0.00037(15) -0.00104(12) 0.00100(8)
Cl 0.0201(4) 0.0310(4) 0.0219(4) -0.0047(4) -0.0069(3) -0.0010(3)
C1 0.0256(19) 0.0217(18) 0.0268(19) -0.0019(15) -0.0094(15) 0.0021(14)
C2 0.036(2) 0.028(2) 0.028(2) -0.0001(17) -0.0063(16) 0.0009(17)
C3 0.053(3) 0.024(2) 0.026(2) 0.0028(16) -0.018(2) -0.0034(18)
C4 0.053(3) 0.022(2) 0.046(3) -0.0017(18) -0.029(2) 0.0057(19)
C5 0.035(2) 0.031(2) 0.048(3) -0.008(2) -0.019(2) 0.0129(18)
C6 0.0252(16) 0.0298(18) 0.031(3) -0.0032(17) -0.0058(17) 0.0032(14)
F1 0.0480(16) 0.0368(15) 0.0321(14) 0.0065(11) 0.0094(12) 0.0049(12)
F2 0.087(2) 0.0350(16) 0.0346(16) 0.0128(13) -0.0071(15) -0.0097(14)
F3 0.077(2) 0.0329(14) 0.0596(19) 0.0038(14) -0.0357(17) 0.0173(14)
F4 0.0478(16) 0.0599(18) 0.069(3) -0.0079(19) -0.0109(17) 0.0341(13)
F5 0.0266(13) 0.0424(14) 0.0404(14) -0.0020(12) 0.0053(11) 0.0074(10)
N1 0.0346(19) 0.0204(16) 0.0296(18) -0.0043(13) -0.0128(15) -0.0005(13)
C7 0.029(2) 0.033(2) 0.055(4) 0.001(2) 0.019(2) 0.0058(15)
C8 0.068(3) 0.037(3) 0.034(3) 0.011(2) 0.023(3) 0.015(2)
C9A 0.033(5) 0.029(4) 0.028(5) 0.002(4) -0.012(4) 0.003(4)
C10A 0.040(6) 0.028(5) 0.022(5) -0.005(4) -0.021(4) 0.003(4)
C9B 0.022(4) 0.023(4) 0.015(4) 0.004(3) -0.005(3) -0.002(3)
C10B 0.024(4) 0.022(4) 0.013(4) -0.003(3) -0.004(3) 0.001(3)
N2 0.0291(17) 0.0207(15) 0.0308(19) 0.0023(12) -0.0113(13) -0.0033(13)
C11 0.035(3) 0.075(4) 0.027(3) -0.023(2) -0.002(2) -0.015(2)
C12 0.034(2) 0.059(3) 0.036(2) -0.016(2) 0.0019(19) -0.018(2)

loop_
_atom_type_symbol
_atom_type_description
_atom_type_scat_dispersion_real
_atom_type_scat_dispersion_imag
_atom_type_scat_source
C C 0.0033 0.0016 'International Tables Vol C Tables 4.2.6.8 and 6.1.1.4'
H H 0.0000 0.0000 'International Tables Vol C Tables 4.2.6.8 and 6.1.1.4'
Cl Cl 0.1484 0.1585 'International Tables Vol C Tables 4.2.6.8 and 6.1.1.4'
F F 0.0171 0.0103 'International Tables Vol C Tables 4.2.6.8 and 6.1.1.4'
N N 0.0061 0.0033 'International Tables Vol C Tables 4.2.6.8 and 6.1.1.4'
Pd Pd -0.9988 1.0072 'International Tables Vol C Tables 4.2.6.8 and 6.1.1.4'

loop_
_geom_angle_atom_site_label_1
_geom_angle_atom_site_label_2
_geom_angle_atom_site_label_3
_geom_angle
C1 Pd N2 93.14(14)
C1 Pd N1 178.48(14)
N2 Pd N1 85.35(12)
C1 Pd Cl 88.24(11)
N2 Pd Cl 178.62(9)
N1 Pd Cl 93.27(9)
C2 C1 C6 114.8(4)
C2 C1 Pd 123.3(3)
C6 C1 Pd 121.8(3)
F1 C2 C3 116.1(4)
F1 C2 C1 119.4(4)
C3 C2 C1 124.5(4)
F2 C3 C2 123.1(5)
F2 C3 C4 118.6(4)
C2 C3 C4 118.3(4)
F3 C4 C3 119.9(5)
F3 C4 C5 120.4(5)
C3 C4 C5 119.7(4)
F4 C5 C6 121.9(5)
F4 C5 C4 118.7(4)
C6 C5 C4 119.4(4)
F5 C6 C5 117.6(4)
F5 C6 C1 119.1(3)
C5 C6 C1 123.3(5)
C7 N1 C8 107.5(3)
C7 N1 C9B 123.7(4)
C8 N1 C9B 96.0(5)
C7 N1 C9A 96.9(5)
C8 N1 C9A 123.9(5)
C9B N1 C9A 32.0(4)
C7 N1 Pd 112.2(3)
C8 N1 Pd 112.1(3)
C9B N1 Pd 104.4(3)
C9A N1 Pd 103.5(4)
N1 C7 H7A 109.5
N1 C7 H7B 109.5
H7A C7 H7B 109.5
N1 C7 H7C 109.5
H7A C7 H7C 109.5
H7B C7 H7C 109.5
N1 C8 H8A 109.5
N1 C8 H8B 109.5
H8A C8 H8B 109.5
N1 C8 H8C 109.5
H8A C8 H8C 109.5
H8B C8 H8C 109.5
C10A C9A N1 109.9(7)
C10A C9A H9A 109.7
N1 C9A H9A 109.7
C10A C9A H9B 109.7
N1 C9A H9B 109.7
H9A C9A H9B 108.2
C9A C10A N2 110.1(8)
C9A C10A H10A 109.6
N2 C10A H10A 109.6
C9A C10A H10B 109.6
N2 C10A H10B 109.6
H10A C10A H10B 108.2
N1 C9B C10B 103.7(6)
N1 C9B H9C 111.0
C10B C9B H9C 111.0
N1 C9B H9D 111.0
C10B C9B H9D 111.0
H9C C9B H9D 109.0
C9B C10B N2 105.9(6)
C9B C10B H10C 110.6
N2 C10B H10C 110.5
C9B C10B H10D 110.5
N2 C10B H10D 110.5
H10C C10B H10D 108.7
C11 N2 C12 109.1(3)
C11 N2 C10A 96.4(5)
C12 N2 C10A 120.2(6)
C11 N2 C10B 121.6(5)
C12 N2 C10B 97.2(5)
C10A N2 C10B 28.2(4)
C11 N2 Pd 112.1(3)
C12 N2 Pd 112.7(2)
C10A N2 Pd 105.2(4)
C10B N2 Pd 103.4(3)
N2 C11 H11A 109.5
N2 C11 H11B 109.5
H11A C11 H11B 109.5
N2 C11 H11C 109.5
H11A C11 H11C 109.5
H11B C11 H11C 109.5
N2 C12 H12A 109.5
N2 C12 H12B 109.5
H12A C12 H12B 109.5
N2 C12 H12C 109.5
H12A C12 H12C 109.5
H12B C12 H12C 109.5

loop_
_geom_bond_atom_site_label_1
_geom_bond_atom_site_label_2
_geom_bond_distance
Pd C1 1.995(4)
Pd N2 2.081(3)
Pd N1 2.122(3)
Pd Cl 2.3022(10)
C1 C2 1.379(6)
C1 C6 1.391(6)
C2 F1 1.359(5)
C2 C3 1.376(6)
C3 F2 1.329(6)
C3 C4 1.384(7)
C4 F3 1.350(5)
C4 C5 1.386(7)
C5 F4 1.344(5)
C5 C6 1.371(6)
C6 F5 1.358(5)
N1 C7 1.463(6)
N1 C8 1.473(6)
N1 C9B 1.528(8)
N1 C9A 1.530(9)
C7 H7A 0.9800
C7 H7B 0.9800
C7 H7C 0.9800
C8 H8A 0.9800
C8 H8B 0.9800
C8 H8C 0.9800
C9A C10A 1.434(13)
C9A H9A 0.9900
C9A H9B 0.9900
C10A N2 1.529(9)
C10A H10A 0.9900
C10A H10B 0.9900
C9B C10B 1.529(12)
C9B H9C 0.9900
C9B H9D 0.9900
C10B N2 1.561(8)
C10B H10C 0.9900
C10B H10D 0.9900
N2 C11 1.457(6)
N2 C12 1.489(6)
C11 H11A 0.9800
C11 H11B 0.9800
C11 H11C 0.9800
C12 H12A 0.9800
C12 H12B 0.9800
C12 H12C 0.9800
